data_4000389
_journal_name_full 'Chemistry of Materials'
_journal_paper_doi 10.1021/cm035392y
_journal_year 2004
_chemical_formula_sum 'C48 H104 Ce2 O8'
_chemical_formula_weight 1089.55
_space_group_IT_number 2
_symmetry_cell_setting triclinic
_symmetry_space_group_name_Hall '-P 1'
_symmetry_space_group_name_H-M 'P -1'
_atom_sites_solution_hydrogens geom
_atom_sites_solution_primary direct
_atom_sites_solution_secondary difmap
_cell_angle_alpha 89.129(1)
_cell_angle_beta 83.068(1)
_cell_angle_gamma 83.560(1)
_cell_formula_units_Z 2
_cell_length_a 11.1447(5)
_cell_length_b 14.6246(6)
_cell_length_c 17.5317(8)
_cell_measurement_reflns_used 7181
_cell_measurement_temperature 223(2)
_cell_measurement_theta_max 23.53
_cell_measurement_theta_min 1.17
_cell_volume 2818.6(2)
_diffrn_ambient_temperature 223(2)
_diffrn_detector_area_resol_mean 1K
_diffrn_measurement_device_type 'Siemens SMART CCD'
_diffrn_measurement_method CCD
_diffrn_radiation_monochromator graphite
_diffrn_radiation_source 'fine-focus sealed tube'
_diffrn_radiation_type MoK\a
_diffrn_radiation_wavelength 0.71073
_diffrn_reflns_av_R_equivalents 0.0385
_diffrn_reflns_av_sigmaI/netI 0.0299
_diffrn_reflns_limit_h_max 12
_diffrn_reflns_limit_h_min -12
_diffrn_reflns_limit_k_max 16
_diffrn_reflns_limit_k_min -16
_diffrn_reflns_limit_l_max 19
_diffrn_reflns_limit_l_min 0
_diffrn_reflns_number 13089
_diffrn_reflns_theta_max 23.53
_diffrn_reflns_theta_min 1.17
_diffrn_standards_decay_% 0.0
_exptl_absorpt_coefficient_mu 1.637
_exptl_absorpt_correction_T_max 0.9574
_exptl_absorpt_correction_T_min 0.6976
_exptl_absorpt_correction_type empirical
_exptl_absorpt_process_details ?
_exptl_crystal_colour Yellow
_exptl_crystal_density_diffrn 1.284
_exptl_crystal_density_method 'not measured'
_exptl_crystal_description Block
_exptl_crystal_F_000 1144
_exptl_crystal_size_max 0.25
_exptl_crystal_size_mid 0.20
_exptl_crystal_size_min 0.15
_refine_ls_extinction_coef 0.00024(9)
_refine_ls_extinction_expression Fc^*^=kFc[1+0.001xFc^2^\l^3^/sin(2\q)]^-1/4^
_refine_ls_extinction_method SHELXL
_refine_ls_goodness_of_fit_ref 0.999
_refine_ls_hydrogen_treatment mixed
_refine_ls_matrix_type full
_refine_ls_number_parameters 489
_refine_ls_number_reflns 8289
_refine_ls_number_restraints 2
_refine_ls_restrained_S_all 0.999
_refine_ls_R_factor_all 0.0456
_refine_ls_R_factor_gt 0.0264
_refine_ls_shift/su_max 0.072
_refine_ls_shift/su_mean 0.006
_refine_ls_structure_factor_coef Fsqd
_refine_ls_weighting_details 'calc w=1/[\s^2^(Fo^2^)+(0.0395P)^2^+2.1425P] where P=(Fo^2^+2Fc^2^)/3'
_refine_ls_weighting_scheme calc
_refine_ls_wR_factor_gt 0.0654
_refine_ls_wR_factor_ref 0.0746
_reflns_number_gt 5791
_reflns_number_total 8289
_reflns_threshold_expression >4sigma(I)
_cod_depositor_comments
;
The following automatic conversions were performed:
'_symmetry_cell_setting' value 'Triclinic' changed to 'triclinic'
according to '/home/saulius/struct/CIF-dictionaries/cif_core.dic'
dictionary named 'cif_core.dic' version 2.4.1 from
2010-06-29.

'_exptl_absorpt_correction_type' value 'Empirical' changed to
'empirical' according to
'/home/saulius/struct/CIF-dictionaries/cif_core.dic' dictionary named
'cif_core.dic' version 2.4.1 from 2010-06-29.

Automatic conversion script
Id: cif_fix_enum 1527 2010-12-29 10:47:43Z saulius 
;
_cod_original_sg_symbol_H-M P-1
_cod_original_formula_sum 'C48 H104 O8 Ce2'
_cod_database_code 4000389

loop_
_symmetry_equiv_pos_as_xyz
'x, y, z'
'-x, -y, -z'

loop_
_atom_site_label
_atom_site_type_symbol
_atom_site_fract_x
_atom_site_fract_y
_atom_site_fract_z
_atom_site_U_iso_or_equiv
_atom_site_adp_type
_atom_site_occupancy
_atom_site_symmetry_multiplicity
_atom_site_calc_flag
_atom_site_refinement_flags
_atom_site_disorder_assembly
_atom_site_disorder_group
Ce1 Ce 0.611586(19) 0.628119(14) 0.757056(12) 0.02830(9) Uani 1 1 d . . .
Ce2 Ce 0.405644(18) 0.860611(14) 0.748535(12) 0.02676(9) Uani 1 1 d . . .
O1 O 0.5643(2) 0.75125(17) 0.67960(15) 0.0312(6) Uani 1 1 d . A .
O2 O 0.4534(2) 0.73812(17) 0.82676(14) 0.0298(6) Uani 1 1 d . A .
O3 O 0.7292(2) 0.6473(2) 0.83703(17) 0.0428(8) Uani 1 1 d . A .
O6 O 0.2913(2) 0.8379(2) 0.66731(16) 0.0395(7) Uani 1 1 d . A .
O7 O 0.5269(3) 0.95922(19) 0.74573(17) 0.0415(7) Uani 1 1 d . A .
O8 O 0.2667(2) 0.93793(19) 0.81892(17) 0.0401(7) Uani 1 1 d . A .
C1 C 0.6276(4) 0.7732(3) 0.6052(2) 0.0370(11) Uani 1 1 d . . .
C2 C 0.6371(4) 0.6896(3) 0.5517(2) 0.0426(11) Uani 1 1 d . A .
H2 H 0.6812 0.6377 0.5774 0.051 Uiso 1 1 calc R . .
C3 C 0.5599(4) 0.8579(3) 0.5720(2) 0.0428(11) Uani 1 1 d . A .
H3A H 0.4797 0.8443 0.5628 0.064 Uiso 1 1 calc R . .
H3B H 0.6049 0.8748 0.5240 0.064 Uiso 1 1 calc R . .
H3C H 0.5521 0.9084 0.6081 0.064 Uiso 1 1 calc R . .
C4 C 0.7548(4) 0.7940(3) 0.6201(3) 0.0471(12) Uani 1 1 d . A .
H4A H 0.7473 0.8469 0.6537 0.071 Uiso 1 1 calc R . .
H4B H 0.8017 0.8072 0.5717 0.071 Uiso 1 1 calc R . .
H4C H 0.7956 0.7412 0.6442 0.071 Uiso 1 1 calc R . .
C5 C 0.5134(5) 0.6603(4) 0.5407(3) 0.0592(14) Uani 1 1 d . . .
H5A H 0.4674 0.6523 0.5905 0.089 Uiso 1 1 calc R A .
H5B H 0.5245 0.6027 0.5128 0.089 Uiso 1 1 calc R . .
H5C H 0.4694 0.7073 0.5119 0.089 Uiso 1 1 calc R . .
C6 C 0.7099(5) 0.7014(4) 0.4729(3) 0.0696(16) Uani 1 1 d . . .
H6A H 0.7887 0.7201 0.4797 0.104 Uiso 1 1 calc R A .
H6B H 0.6660 0.7482 0.4438 0.104 Uiso 1 1 calc R . .
H6C H 0.7208 0.6436 0.4453 0.104 Uiso 1 1 calc R . .
C7 C 0.3884(4) 0.7158(3) 0.9006(2) 0.0322(10) Uani 1 1 d . . .
C8 C 0.3787(4) 0.7997(3) 0.9543(2) 0.0392(11) Uani 1 1 d . A .
H8 H 0.3344 0.8516 0.9287 0.047 Uiso 1 1 calc R . .
C9 C 0.4551(4) 0.6312(3) 0.9340(2) 0.0382(11) Uani 1 1 d . A .
H9A H 0.4601 0.5800 0.8988 0.057 Uiso 1 1 calc R . .
H9B H 0.4113 0.6159 0.9829 0.057 Uiso 1 1 calc R . .
H9C H 0.5364 0.6438 0.9416 0.057 Uiso 1 1 calc R . .
C10 C 0.2619(4) 0.6950(3) 0.8844(3) 0.0428(11) Uani 1 1 d . A .
H10A H 0.2701 0.6420 0.8508 0.064 Uiso 1 1 calc R . .
H10B H 0.2219 0.7479 0.8599 0.064 Uiso 1 1 calc R . .
H10C H 0.2138 0.6820 0.9324 0.064 Uiso 1 1 calc R . .
C11 C 0.5034(4) 0.8294(4) 0.9655(3) 0.0543(13) Uani 1 1 d . . .
H11A H 0.4922 0.8823 0.9993 0.081 Uiso 1 1 calc R A .
H11B H 0.5449 0.8455 0.9161 0.081 Uiso 1 1 calc R . .
H11C H 0.5517 0.7791 0.9880 0.081 Uiso 1 1 calc R . .
C12 C 0.3054(4) 0.7866(4) 1.0323(3) 0.0587(14) Uani 1 1 d . . .
H12A H 0.2266 0.7684 1.0247 0.088 Uiso 1 1 calc R A .
H12B H 0.2944 0.8439 1.0607 0.088 Uiso 1 1 calc R . .
H12C H 0.3487 0.7391 1.0609 0.088 Uiso 1 1 calc R . .
O4 O 0.4761(6) 0.5405(5) 0.7517(4) 0.0349(19) Uiso 0.50 1 d P A 1
C13 C 0.3997(8) 0.4745(6) 0.7323(6) 0.043(2) Uiso 0.50 1 d P A 1
C14 C 0.3552(10) 0.4267(7) 0.8075(6) 0.058(3) Uiso 0.50 1 d P A 1
H14A H 0.3114 0.4756 0.8420 0.070 Uiso 0.50 1 calc PR A 1
C15 C 0.2914(14) 0.5321(10) 0.6936(9) 0.061(5) Uiso 0.50 1 d P A 1
H15A H 0.2418 0.5717 0.7318 0.091 Uiso 0.50 1 calc PR A 1
H15B H 0.2415 0.4900 0.6736 0.091 Uiso 0.50 1 calc PR A 1
H15C H 0.3254 0.5694 0.6520 0.091 Uiso 0.50 1 calc PR A 1
C16 C 0.4774(11) 0.4112(8) 0.6685(7) 0.050(3) Uiso 0.50 1 d P A 1
H16A H 0.5442 0.3762 0.6903 0.075 Uiso 0.50 1 calc PR A 1
H16B H 0.5094 0.4491 0.6267 0.075 Uiso 0.50 1 calc PR A 1
H16C H 0.4265 0.3694 0.6493 0.075 Uiso 0.50 1 calc PR A 1
C17 C 0.2625(12) 0.3587(9) 0.7956(8) 0.080(4) Uiso 0.50 1 d P A 1
H17A H 0.2353 0.3315 0.8446 0.120 Uiso 0.50 1 calc PR A 1
H17B H 0.3007 0.3106 0.7604 0.120 Uiso 0.50 1 calc PR A 1
H17C H 0.1932 0.3913 0.7745 0.120 Uiso 0.50 1 calc PR A 1
C18 C 0.4491(12) 0.3810(9) 0.8478(8) 0.055(4) Uiso 0.50 1 d P A 1
H18A H 0.4127 0.3533 0.8943 0.083 Uiso 0.50 1 calc PR A 1
H18B H 0.5018 0.4252 0.8611 0.083 Uiso 0.50 1 calc PR A 1
H18C H 0.4963 0.3335 0.8154 0.083 Uiso 0.50 1 calc PR A 1
O4' O 0.4976(6) 0.5246(5) 0.7674(4) 0.0336(19) Uiso 0.50 1 d P A 2
C13' C 0.4382(8) 0.4428(6) 0.7640(5) 0.038(2) Uiso 0.50 1 d P A 2
C14' C 0.3011(8) 0.4680(6) 0.7703(5) 0.043(2) Uiso 0.50 1 d P A 2
H14B H 0.2763 0.4991 0.8204 0.052 Uiso 0.50 1 calc PR A 2
C15' C 0.4837(13) 0.3784(9) 0.8314(8) 0.057(4) Uiso 0.50 1 d P A 2
H15D H 0.5715 0.3651 0.8228 0.085 Uiso 0.50 1 calc PR A 2
H15E H 0.4469 0.3213 0.8320 0.085 Uiso 0.50 1 calc PR A 2
H15F H 0.4603 0.4095 0.8802 0.085 Uiso 0.50 1 calc PR A 2
C16' C 0.4856(11) 0.3919(8) 0.6912(6) 0.048(3) Uiso 0.50 1 d P A 2
H16D H 0.4620 0.4283 0.6477 0.072 Uiso 0.50 1 calc PR A 2
H16E H 0.4521 0.3335 0.6917 0.072 Uiso 0.50 1 calc PR A 2
H16F H 0.5736 0.3810 0.6873 0.072 Uiso 0.50 1 calc PR A 2
C17' C 0.2279(10) 0.3859(8) 0.7694(7) 0.059(3) Uiso 0.50 1 d P A 2
H17D H 0.1418 0.4075 0.7746 0.088 Uiso 0.50 1 calc PR A 2
H17E H 0.2449 0.3451 0.8118 0.088 Uiso 0.50 1 calc PR A 2
H17F H 0.2505 0.3531 0.7213 0.088 Uiso 0.50 1 calc PR A 2
C18' C 0.2644(13) 0.5326(9) 0.7115(8) 0.052(4) Uiso 0.50 1 d P A 2
H18D H 0.3094 0.5857 0.7115 0.079 Uiso 0.50 1 calc PR A 2
H18E H 0.1780 0.5524 0.7220 0.079 Uiso 0.50 1 calc PR A 2
H18F H 0.2812 0.5030 0.6616 0.079 Uiso 0.50 1 calc PR A 2
O5 O 0.7493(4) 0.5518(3) 0.6859(3) 0.0393(10) Uiso 0.827(7) 1 d PD A 1
C19 C 0.8424(5) 0.4908(4) 0.6421(4) 0.0479(13) Uiso 0.827(7) 1 d PD A 1
C21 C 0.9364(6) 0.5503(5) 0.6029(4) 0.0674(11) Uiso 0.827(7) 1 d P A 1
H21A H 0.8986 0.5919 0.5669 0.101 Uiso 0.827(7) 1 calc PR A 1
H21B H 1.0033 0.5111 0.5756 0.101 Uiso 0.827(7) 1 calc PR A 1
H21C H 0.9667 0.5856 0.6414 0.101 Uiso 0.827(7) 1 calc PR A 1
C22 C 0.7833(7) 0.4438(5) 0.5814(4) 0.0674(11) Uiso 0.827(7) 1 d P A 1
H22A H 0.7240 0.4060 0.6065 0.101 Uiso 0.827(7) 1 calc PR A 1
H22B H 0.8453 0.4054 0.5491 0.101 Uiso 0.827(7) 1 calc PR A 1
H22C H 0.7433 0.4902 0.5501 0.101 Uiso 0.827(7) 1 calc PR A 1
C20 C 0.8981(6) 0.4223(5) 0.6985(4) 0.0674(11) Uiso 0.827(7) 1 d P A 1
H20A H 0.9490 0.4570 0.7275 0.081 Uiso 0.827(7) 1 calc PR A 1
C23 C 0.9848(6) 0.3433(5) 0.6574(4) 0.0674(11) Uiso 0.827(7) 1 d P A 1
H23A H 1.0185 0.3023 0.6953 0.101 Uiso 0.827(7) 1 calc PR A 1
H23B H 1.0502 0.3688 0.6254 0.101 Uiso 0.827(7) 1 calc PR A 1
H23C H 0.9399 0.3092 0.6256 0.101 Uiso 0.827(7) 1 calc PR A 1
C24 C 0.8103(6) 0.3808(5) 0.7575(4) 0.0674(11) Uiso 0.827(7) 1 d P A 1
H24A H 0.7566 0.4295 0.7849 0.101 Uiso 0.827(7) 1 calc PR A 1
H24B H 0.8551 0.3443 0.7936 0.101 Uiso 0.827(7) 1 calc PR A 1
H24C H 0.7625 0.3417 0.7321 0.101 Uiso 0.827(7) 1 calc PR A 1
O5' O 0.7262(19) 0.5416(15) 0.6770(13) 0.0393(10) Uiso 0.173(7) 1 d PD A 2
C19' C 0.8208(13) 0.4784(9) 0.6385(8) 0.0479(13) Uiso 0.173(7) 1 d PGD A 2
C20' C 0.8351(12) 0.3866(9) 0.6798(8) 0.047(4) Uiso 0.173(7) 1 d PG A 2
H20' H 0.7597 0.3601 0.6830 0.057 Uiso 0.173(7) 1 d PG A 2
C21' C 0.9433(18) 0.5204(11) 0.6319(12) 0.047(4) Uiso 0.173(7) 1 d PG A 2
H21D H 0.9636 0.5314 0.6824 0.071 Uiso 0.173(7) 1 d PG A 2
H21E H 1.0061 0.4783 0.6052 0.071 Uiso 0.173(7) 1 d PG A 2
H21F H 0.9362 0.5774 0.6041 0.071 Uiso 0.173(7) 1 d PG A 2
C22' C 0.7918(19) 0.4618(14) 0.5559(9) 0.047(4) Uiso 0.173(7) 1 d PG A 2
H22D H 0.7161 0.4358 0.5583 0.071 Uiso 0.173(7) 1 d PG A 2
H22E H 0.7857 0.5193 0.5287 0.071 Uiso 0.173(7) 1 d PG A 2
H22F H 0.8556 0.4202 0.5297 0.071 Uiso 0.173(7) 1 d PG A 2
C23' C 0.9382(18) 0.3188(10) 0.6345(11) 0.047(4) Uiso 0.173(7) 1 d PG A 2
H23D H 0.9193 0.3110 0.5832 0.071 Uiso 0.173(7) 1 d PG A 2
H23E H 1.0146 0.3437 0.6327 0.071 Uiso 0.173(7) 1 d PG A 2
H23F H 0.9435 0.2602 0.6602 0.071 Uiso 0.173(7) 1 d PG A 2
C24' C 0.869(2) 0.3975(14) 0.7630(7) 0.047(4) Uiso 0.173(7) 1 d PG A 2
H24D H 0.8076 0.4386 0.7918 0.071 Uiso 0.173(7) 1 d PG A 2
H24E H 0.8749 0.3385 0.7879 0.071 Uiso 0.173(7) 1 d PG A 2
H24F H 0.9460 0.4220 0.7604 0.071 Uiso 0.173(7) 1 d PG A 2
C25 C 0.8315(4) 0.6613(3) 0.8764(3) 0.0432(11) Uani 1 1 d . . .
C26 C 0.8080(4) 0.6261(4) 0.9582(3) 0.0564(14) Uani 1 1 d . A .
H26 H 0.7329 0.6623 0.9823 0.068 Uiso 1 1 calc R . .
C27 C 0.8424(5) 0.7648(3) 0.8766(4) 0.0700(17) Uani 1 1 d . A .
H27A H 0.7698 0.7966 0.9048 0.105 Uiso 1 1 calc R . .
H27B H 0.8513 0.7873 0.8241 0.105 Uiso 1 1 calc R . .
H27C H 0.9130 0.7759 0.9010 0.105 Uiso 1 1 calc R . .
C28 C 0.9454(4) 0.6115(4) 0.8315(3) 0.0613(15) Uani 1 1 d . A .
H28A H 0.9380 0.5461 0.8305 0.092 Uiso 1 1 calc R . .
H28B H 1.0161 0.6216 0.8562 0.092 Uiso 1 1 calc R . .
H28C H 0.9545 0.6350 0.7794 0.092 Uiso 1 1 calc R . .
C29 C 0.9106(5) 0.6420(5) 1.0073(3) 0.097(2) Uani 1 1 d . . .
H29A H 0.9235 0.7066 1.0052 0.145 Uiso 1 1 calc R A .
H29B H 0.9851 0.6051 0.9871 0.145 Uiso 1 1 calc R . .
H29C H 0.8873 0.6244 1.0601 0.145 Uiso 1 1 calc R . .
C30 C 0.7829(5) 0.5247(4) 0.9604(4) 0.078(2) Uani 1 1 d . . .
H30A H 0.7178 0.5172 0.9297 0.117 Uiso 1 1 calc R A .
H30B H 0.7591 0.5068 1.0131 0.117 Uiso 1 1 calc R . .
H30C H 0.8559 0.4863 0.9397 0.117 Uiso 1 1 calc R . .
C31 C 0.1785(4) 0.8373(3) 0.6354(3) 0.0400(11) Uani 1 1 d . . .
C32 C 0.1359(4) 0.9382(4) 0.6179(3) 0.0535(13) Uani 1 1 d . A .
H32 H 0.1369 0.9733 0.6656 0.064 Uiso 1 1 calc R . .
C33 C 0.2014(5) 0.7767(4) 0.5641(3) 0.0681(16) Uani 1 1 d . A .
H33A H 0.2275 0.7140 0.5786 0.102 Uiso 1 1 calc R . .
H33B H 0.2642 0.7995 0.5280 0.102 Uiso 1 1 calc R . .
H33C H 0.1270 0.7781 0.5403 0.102 Uiso 1 1 calc R . .
C34 C 0.0903(4) 0.7985(4) 0.6964(3) 0.0650(16) Uani 1 1 d . A .
H34A H 0.1183 0.7346 0.7058 0.097 Uiso 1 1 calc R . .
H34B H 0.0105 0.8026 0.6790 0.097 Uiso 1 1 calc R . .
H34C H 0.0856 0.8334 0.7435 0.097 Uiso 1 1 calc R . .
C35 C 0.0045(5) 0.9527(5) 0.5975(4) 0.085(2) Uani 1 1 d . . .
H35A H -0.0178 1.0175 0.5878 0.128 Uiso 1 1 calc R A .
H35B H -0.0503 0.9321 0.6399 0.128 Uiso 1 1 calc R . .
H35C H -0.0012 0.9175 0.5518 0.128 Uiso 1 1 calc R . .
C36 C 0.2208(4) 0.9810(4) 0.5553(3) 0.0664(16) Uani 1 1 d . . .
H36A H 0.3033 0.9726 0.5687 0.100 Uiso 1 1 calc R A .
H36B H 0.1946 1.0462 0.5511 0.100 Uiso 1 1 calc R . .
H36C H 0.2183 0.9512 0.5065 0.100 Uiso 1 1 calc R . .
C37 C 0.6023(4) 1.0296(3) 0.7570(3) 0.0482(12) Uani 1 1 d . . .
C38 C 0.6446(5) 1.0691(3) 0.6795(3) 0.0549(13) Uani 1 1 d . A .
H38 H 0.6859 1.0172 0.6471 0.066 Uiso 1 1 calc R . .
C39 C 0.5286(4) 1.1001(3) 0.8120(3) 0.0527(13) Uani 1 1 d . A .
H39A H 0.4585 1.1280 0.7889 0.079 Uiso 1 1 calc R . .
H39B H 0.5789 1.1473 0.8226 0.079 Uiso 1 1 calc R . .
H39C H 0.5015 1.0699 0.8596 0.079 Uiso 1 1 calc R . .
C40 C 0.7156(5) 0.9847(3) 0.7945(3) 0.0578(14) Uani 1 1 d . A .
H40A H 0.7623 0.9394 0.7597 0.087 Uiso 1 1 calc R . .
H40B H 0.6886 0.9550 0.8424 0.087 Uiso 1 1 calc R . .
H40C H 0.7661 1.0320 0.8046 0.087 Uiso 1 1 calc R . .
C41 C 0.5355(5) 1.1110(3) 0.6400(3) 0.0621(15) Uani 1 1 d . . .
H41A H 0.4789 1.0655 0.6379 0.093 Uiso 1 1 calc R A .
H41B H 0.5636 1.1299 0.5882 0.093 Uiso 1 1 calc R . .
H41C H 0.4950 1.1641 0.6689 0.093 Uiso 1 1 calc R . .
C42 C 0.7368(6) 1.1390(4) 0.6832(4) 0.0801(19) Uani 1 1 d . . .
H42A H 0.8043 1.1113 0.7089 0.120 Uiso 1 1 calc R A .
H42B H 0.6976 1.1929 0.7116 0.120 Uiso 1 1 calc R . .
H42C H 0.7667 1.1570 0.6316 0.120 Uiso 1 1 calc R . .
C43 C 0.1727(4) 0.9965(3) 0.8632(3) 0.0434(11) Uani 1 1 d . . .
C44 C 0.1078(4) 1.0639(3) 0.8084(3) 0.0518(13) Uani 1 1 d . A .
H44 H 0.0673 1.0265 0.7749 0.062 Uiso 1 1 calc R . .
C45 C 0.0815(4) 0.9359(3) 0.9039(3) 0.0549(13) Uani 1 1 d . A .
H45A H 0.1219 0.8941 0.9387 0.082 Uiso 1 1 calc R . .
H45B H 0.0493 0.9008 0.8661 0.082 Uiso 1 1 calc R . .
H45C H 0.0155 0.9744 0.9328 0.082 Uiso 1 1 calc R . .
C46 C 0.2310(4) 1.0471(3) 0.9231(3) 0.0571(14) Uani 1 1 d . A .
H46A H 0.2704 1.0025 0.9562 0.086 Uiso 1 1 calc R . .
H46B H 0.1685 1.0869 0.9539 0.086 Uiso 1 1 calc R . .
H46C H 0.2907 1.0839 0.8971 0.086 Uiso 1 1 calc R . .
C47 C 0.0079(5) 1.1324(4) 0.8513(4) 0.0797(19) Uani 1 1 d . . .
H47A H -0.0303 1.1725 0.8144 0.120 Uiso 1 1 calc R A .
H47B H 0.0439 1.1692 0.8862 0.120 Uiso 1 1 calc R . .
H47C H -0.0527 1.0987 0.8802 0.120 Uiso 1 1 calc R . .
C48 C 0.1954(5) 1.1164(4) 0.7562(3) 0.0713(17) Uani 1 1 d . . .
H48A H 0.2578 1.0732 0.7289 0.107 Uiso 1 1 calc R A .
H48B H 0.2331 1.1572 0.7868 0.107 Uiso 1 1 calc R . .
H48C H 0.1513 1.1523 0.7194 0.107 Uiso 1 1 calc R . .

loop_
_atom_site_aniso_label
_atom_site_aniso_U_11
_atom_site_aniso_U_22
_atom_site_aniso_U_33
_atom_site_aniso_U_23
_atom_site_aniso_U_13
_atom_site_aniso_U_12
Ce1 0.02701(14) 0.02727(14) 0.03033(16) -0.00051(11) -0.00274(11) -0.00247(10)
Ce2 0.02699(14) 0.02619(14) 0.02713(15) 0.00019(10) -0.00397(11) -0.00231(10)
O1 0.0351(15) 0.0313(15) 0.0269(16) 0.0016(12) -0.0026(13) -0.0036(12)
O2 0.0333(15) 0.0320(15) 0.0234(15) 0.0000(12) -0.0009(12) -0.0028(12)
O3 0.0331(15) 0.0571(19) 0.0406(18) 0.0052(15) -0.0125(14) -0.0080(14)
O6 0.0349(15) 0.0516(18) 0.0342(17) 0.0037(14) -0.0128(14) -0.0061(14)
O7 0.0475(17) 0.0320(16) 0.0477(19) -0.0047(14) -0.0061(15) -0.0156(14)
O8 0.0364(16) 0.0371(16) 0.0432(18) -0.0058(14) 0.0012(14) 0.0060(13)
C1 0.034(2) 0.047(3) 0.028(2) 0.004(2) 0.003(2) -0.003(2)
C2 0.046(3) 0.049(3) 0.029(3) -0.008(2) 0.003(2) 0.002(2)
C3 0.046(3) 0.047(3) 0.034(3) 0.011(2) 0.000(2) -0.004(2)
C4 0.042(3) 0.058(3) 0.042(3) 0.001(2) -0.001(2) -0.014(2)
C5 0.064(3) 0.065(3) 0.050(3) -0.017(3) -0.002(3) -0.016(3)
C6 0.073(4) 0.090(4) 0.041(3) -0.015(3) 0.003(3) 0.004(3)
C7 0.034(2) 0.035(2) 0.026(2) 0.0010(19) 0.0002(19) -0.0033(19)
C8 0.041(2) 0.043(3) 0.032(3) -0.003(2) -0.002(2) 0.000(2)
C9 0.039(2) 0.040(2) 0.035(3) 0.008(2) -0.004(2) -0.003(2)
C10 0.038(2) 0.047(3) 0.044(3) 0.003(2) -0.002(2) -0.008(2)
C11 0.057(3) 0.062(3) 0.047(3) -0.015(3) -0.010(3) -0.011(3)
C12 0.056(3) 0.080(4) 0.035(3) -0.011(3) 0.005(2) 0.002(3)
C25 0.030(2) 0.051(3) 0.050(3) 0.004(2) -0.010(2) -0.010(2)
C26 0.042(3) 0.082(4) 0.046(3) 0.002(3) -0.014(2) 0.001(3)
C27 0.059(3) 0.050(3) 0.106(5) 0.012(3) -0.020(3) -0.018(3)
C28 0.036(3) 0.087(4) 0.060(4) -0.012(3) -0.004(3) -0.001(3)
C29 0.073(4) 0.156(7) 0.069(4) 0.008(4) -0.040(4) -0.011(4)
C30 0.066(4) 0.065(4) 0.104(5) 0.046(4) -0.016(4) -0.009(3)
C31 0.033(2) 0.053(3) 0.037(3) 0.004(2) -0.010(2) -0.009(2)
C32 0.040(3) 0.068(3) 0.051(3) 0.007(3) -0.008(2) -0.001(2)
C33 0.059(3) 0.084(4) 0.064(4) -0.021(3) -0.025(3) -0.001(3)
C34 0.047(3) 0.085(4) 0.067(4) 0.019(3) -0.011(3) -0.024(3)
C35 0.048(3) 0.108(5) 0.099(5) 0.041(4) -0.018(3) -0.001(3)
C36 0.048(3) 0.075(4) 0.075(4) 0.034(3) -0.005(3) -0.008(3)
C37 0.055(3) 0.041(3) 0.052(3) -0.006(2) -0.010(3) -0.017(2)
C38 0.067(3) 0.043(3) 0.058(3) 0.003(2) -0.009(3) -0.017(3)
C39 0.056(3) 0.049(3) 0.054(3) -0.020(2) -0.006(3) -0.011(2)
C40 0.063(3) 0.051(3) 0.065(4) 0.010(3) -0.026(3) -0.011(3)
C41 0.077(4) 0.048(3) 0.064(4) 0.017(3) -0.025(3) -0.008(3)
C42 0.091(4) 0.068(4) 0.088(5) 0.001(3) 0.002(4) -0.049(4)
C43 0.038(2) 0.044(3) 0.045(3) -0.012(2) 0.005(2) 0.003(2)
C44 0.044(3) 0.046(3) 0.063(3) -0.011(2) -0.007(3) 0.006(2)
C45 0.042(3) 0.063(3) 0.056(3) -0.014(3) 0.013(2) -0.006(2)
C46 0.049(3) 0.057(3) 0.063(3) -0.026(3) -0.006(3) 0.003(2)
C47 0.065(4) 0.076(4) 0.091(5) -0.020(3) -0.014(3) 0.033(3)
C48 0.076(4) 0.050(3) 0.085(4) 0.008(3) -0.008(3) 0.004(3)
